data_2014508
loop_
_publ_author_name
'Wallez, Gilles'
'Jaulmes, Sylvie'
'Elfakir, Ammy'
'Souron, Jean-Paul'
'Quarton, Michel'

_publ_section_title
;
 \b-Tl~2~SO~4~
;
_journal_issue 11
_journal_name_full 'Acta Crystallographica Section C'
_journal_page_first i107
_journal_page_last i109
_journal_paper_doi 10.1107/S0108270104022346
_journal_volume 60
_journal_year 2004
_chemical_formula_iupac 'Tl2 S O4'
_chemical_formula_moiety 'O4 S, 2(Tl)'
_chemical_formula_sum 'O4 S Tl2'
_chemical_formula_weight 504.80
_chemical_name_systematic
;
dithallium sulfate
;
_space_group_IT_number 62
_symmetry_cell_setting orthorhombic
_symmetry_space_group_name_Hall '-P 2ac 2n'
_symmetry_space_group_name_H-M 'P n m a'
_atom_sites_solution_hydrogens geom
_atom_sites_solution_primary direct
_atom_sites_solution_secondary difmap
_cell_angle_alpha 90.00
_cell_angle_beta 90.00
_cell_angle_gamma 90.00
_cell_formula_units_Z 4
_cell_length_a 7.8180(10)
_cell_length_b 5.9310(10)
_cell_length_c 10.634(2)
_cell_measurement_reflns_used 21
_cell_measurement_temperature 293(2)
_cell_measurement_theta_max 12.1
_cell_measurement_theta_min 8.7
_cell_volume 493.08(14)
_computing_cell_refinement reference?
_computing_data_collection reference?
_computing_data_reduction reference?
_computing_molecular_graphics 'ORTEP-3 (Farrugia, 1997)'
_computing_publication_material SHELXL97
_computing_structure_refinement 'SHELXL97 (Sheldrick, 1997)'
_computing_structure_solution 'SHELXS86 (Sheldrick, 1990)'
_diffrn_ambient_temperature 293(2)
_diffrn_measured_fraction_theta_full 0.981
_diffrn_measurement_device 'Syntex Nicolet P3F diffractometer'
_diffrn_measurement_method \q/2\q
_diffrn_radiation_monochromator graphite
_diffrn_radiation_source 'fine-focus sealed tube'
_diffrn_radiation_type MoK\a
_diffrn_radiation_wavelength 0.71069
_diffrn_reflns_av_R_equivalents 0.0000
_diffrn_reflns_av_sigmaI/netI 0.0183
_diffrn_reflns_limit_h_max 10
_diffrn_reflns_limit_h_min 0
_diffrn_reflns_limit_k_max 7
_diffrn_reflns_limit_k_min 0
_diffrn_reflns_limit_l_max 13
_diffrn_reflns_limit_l_min 0
_diffrn_reflns_number 605
_diffrn_reflns_theta_full 27.53
_diffrn_reflns_theta_max 27.53
_diffrn_reflns_theta_min 3.23
_diffrn_standards_decay_% 1.1
_diffrn_standards_interval_count 60
_diffrn_standards_number 3
_exptl_absorpt_coefficient_mu 65.597
_exptl_absorpt_correction_T_max 0.356
_exptl_absorpt_correction_T_min 0.074
_exptl_absorpt_correction_type analytical
_exptl_absorpt_process_details '(de Meulenaer & Tompa, 1965)'
_exptl_crystal_colour colourless
_exptl_crystal_density_diffrn 6.800
_exptl_crystal_density_meas 6.75(7)
_exptl_crystal_density_method picnometry
_exptl_crystal_description needle
_exptl_crystal_F_000 840
_exptl_crystal_size_max 0.11
_exptl_crystal_size_mid 0.04
_exptl_crystal_size_min 0.02
_refine_diff_density_max 1.596
_refine_diff_density_min -1.584
_refine_ls_extinction_coef 0.0136(7)
_refine_ls_extinction_expression Fc^*^=kFc[1+0.001xFc^2^l^3^/sin(2q)]^-1/4^
_refine_ls_extinction_method SHELXL97
_refine_ls_goodness_of_fit_all 1.039
_refine_ls_goodness_of_fit_ref 1.056
_refine_ls_matrix_type full
_refine_ls_number_parameters 41
_refine_ls_number_reflns 605
_refine_ls_number_restraints 0
_refine_ls_restrained_S_all 1.039
_refine_ls_restrained_S_obs 1.056
_refine_ls_R_factor_all 0.0261
_refine_ls_R_factor_gt 0.0251
_refine_ls_shift/esd_mean 0.000
_refine_ls_shift/su_max 0.000
_refine_ls_structure_factor_coef Fsqd
_refine_ls_weighting_details 'w=1/[s^2^(Fo^2^)+( 0.048P)^2^] where P=(Fo^2^+2Fc^2^)/3'
_refine_ls_weighting_scheme calc
_refine_ls_wR_factor_all 0.0653
_refine_ls_wR_factor_ref 0.0644
_reflns_number_gt 571
_reflns_number_total 605
_reflns_threshold_expression I>2\s(I)
_cod_data_source_file iz1045.cif
_cod_data_source_block I
_cod_database_code 2014508

loop_
_symmetry_equiv_pos_as_xyz
'x, y, z'
'x+1/2, -y+1/2, -z+1/2'
'x, -y+1/2, z'
'-x+1/2, -y, z+1/2'
'-x, -y, -z'
'-x-1/2, y-1/2, z-1/2'
'-x, y-1/2, -z'
'x-1/2, y, -z-1/2'

loop_
_atom_site_aniso_label
_atom_site_aniso_U_11
_atom_site_aniso_U_22
_atom_site_aniso_U_33
_atom_site_aniso_U_12
_atom_site_aniso_U_13
_atom_site_aniso_U_23
Tl1 0.0258(3) 0.0286(3) 0.0427(3) 0.000 -0.0032(2) 0.000
Tl2 0.0210(3) 0.0360(3) 0.0384(3) 0.000 0.0001(2) 0.000
S 0.0118(9) 0.0215(11) 0.0265(12) 0.000 0.0016(8) 0.000
O1 0.044(5) 0.048(6) 0.060(7) 0.000 -0.004(5) 0.000
O2 0.035(4) 0.053(5) 0.032(4) 0.000 0.015(4) 0.000
O3 0.038(3) 0.037(3) 0.073(5) 0.006(3) 0.009(3) -0.019(4)

loop_
_atom_site_label
_atom_site_fract_x
_atom_site_fract_y
_atom_site_fract_z
_atom_site_U_iso_or_equiv
_atom_site_thermal_displace_type
_atom_site_calc_flag
_atom_site_refinement_flags
_atom_site_occupancy
_atom_site_disorder_group
_atom_site_type_symbol
Tl1 0.67125(5) 0.2500 0.41154(4) 0.0324(2) Uani d S 1 . Tl
Tl2 0.99330(5) 0.2500 0.70400(4) 0.0318(2) Uani d S 1 . Tl
S 0.2242(3) 0.2500 0.4202(2) 0.0199(5) Uani d S 1 . S
O1 0.0349(14) 0.2500 0.4168(11) 0.050(3) Uani d S 1 . O
O2 0.2843(11) 0.2500 0.5503(9) 0.040(2) Uani d S 1 . O
O3 0.2905(8) 0.0470(11) 0.3584(8) 0.049(2) Uani d . 1 . O

loop_
_atom_type_symbol
_atom_type_description
_atom_type_scat_dispersion_real
_atom_type_scat_dispersion_imag
_atom_type_scat_source
Tl Tl -2.8358 9.6688 'International Tables Vol C Tables 4.2.6.8 and 6.1.1.4'
S S .1246 .1234 'International Tables Vol C Tables 4.2.6.8 and 6.1.1.4'
O O .0106 .0060 'International Tables Vol C Tables 4.2.6.8 and 6.1.1.4'

loop_
_geom_angle_atom_site_label_1
_geom_angle_atom_site_label_2
_geom_angle_atom_site_label_3
_geom_angle_site_symmetry_1
_geom_angle_site_symmetry_3
_geom_angle
_geom_angle_publ_flag
O1 Tl1 O2 1_655 5_666 83.2(2) no
O1 Tl1 O2 1_655 5_656 83.2(2) no
O2 Tl1 O2 5_666 5_656 159.6(4) no
O1 Tl1 O3 1_655 7_666 83.4(2) no
O2 Tl1 O3 5_666 7_666 46.2(2) no
O2 Tl1 O3 5_656 7_666 116.9(2) no
O1 Tl1 O3 1_655 5_656 83.4(2) no
O2 Tl1 O3 5_666 5_656 116.9(2) no
O2 Tl1 O3 5_656 5_656 46.2(2) no
O3 Tl1 O3 7_666 5_656 71.1(3) no
O1 Tl1 O3 1_655 2 74.4(2) no
O2 Tl1 O3 5_666 2 73.8(2) no
O2 Tl1 O3 5_656 2 116.8(2) no
O3 Tl1 O3 7_666 2 118.01(3) no
O3 Tl1 O3 5_656 2 154.23(11) no
O1 Tl1 O3 1_655 8_656 74.4(2) no
O2 Tl1 O3 5_666 8_656 116.8(2) no
O2 Tl1 O3 5_656 8_656 73.8(2) no
O3 Tl1 O3 7_666 8_656 154.23(11) no
O3 Tl1 O3 5_656 8_656 118.01(3) no
O3 Tl1 O3 2 8_656 43.5(2) no
O1 Tl1 O3 1_655 3 156.38(14) no
O2 Tl1 O3 5_666 3 76.4(2) no
O2 Tl1 O3 5_656 3 119.5(2) no
O3 Tl1 O3 7_666 3 90.9(2) no
O3 Tl1 O3 5_656 3 116.41(13) no
O3 Tl1 O3 2 3 88.4(2) no
O3 Tl1 O3 8_656 3 104.23(15) no
O1 Tl1 O3 1_655 . 156.38(14) no
O2 Tl1 O3 5_666 . 119.5(2) no
O2 Tl1 O3 5_656 . 76.4(2) no
O3 Tl1 O3 7_666 . 116.41(13) no
O3 Tl1 O3 5_656 . 90.9(2) no
O3 Tl1 O3 2 . 104.23(15) no
O3 Tl1 O3 8_656 . 88.4(2) no
O3 Tl1 O3 3 . 43.4(2) no
O1 Tl1 O2 1_655 . 152.9(3) no
O2 Tl1 O2 5_666 . 92.6(2) no
O2 Tl1 O2 5_656 . 92.6(2) no
O3 Tl1 O2 7_666 . 74.6(2) no
O3 Tl1 O2 5_656 . 74.6(2) no
O3 Tl1 O2 2 . 130.2(2) no
O3 Tl1 O2 8_656 . 130.2(2) no
O3 Tl1 O2 3 . 41.9(2) no
O3 Tl1 O2 . . 41.9(2) no
O1 Tl1 O1 1_655 2 108.1(3) no
O2 Tl1 O1 5_666 2 99.4(2) no
O2 Tl1 O1 5_656 2 99.4(2) no
O3 Tl1 O1 7_666 2 143.24(14) no
O3 Tl1 O1 5_656 2 143.24(14) no
O3 Tl1 O1 2 2 40.4(2) no
O3 Tl1 O1 8_656 2 40.4(2) no
O3 Tl1 O1 3 2 64.4(2) no
O3 Tl1 O1 . 2 64.4(2) no
O2 Tl1 O1 . 2 99.0(2) no
O1 Tl1 Tl2 1_655 6_765 109.86(14) no
O2 Tl1 Tl2 5_666 6_765 50.8(2) no
O2 Tl1 Tl2 5_656 6_765 149.3(2) no
O3 Tl1 Tl2 7_666 6_765 92.71(13) no
O3 Tl1 Tl2 5_656 6_765 158.18(12) no
O3 Tl1 Tl2 2 6_765 46.80(12) no
O3 Tl1 Tl2 8_656 6_765 82.93(11) no
O3 Tl1 Tl2 3 6_765 47.34(12) no
O3 Tl1 Tl2 . 6_765 83.23(14) no
O2 Tl1 Tl2 . 6_765 87.23(11) no
O1 Tl1 Tl2 2 6_765 50.56(3) no
O2 Tl2 O3 1_655 7_666 119.1(2) no
O2 Tl2 O3 1_655 5_656 119.1(2) no
O3 Tl2 O3 7_666 5_656 74.5(3) no
O2 Tl2 O3 1_655 6_766 81.9(2) no
O3 Tl2 O3 7_666 6_766 101.7(2) no
O3 Tl2 O3 5_656 6_766 158.10(12) no
O2 Tl2 O3 1_655 4_655 81.9(2) no
O3 Tl2 O3 7_666 4_655 158.10(12) no
O3 Tl2 O3 5_656 4_655 101.7(2) no
O3 Tl2 O3 6_766 4_655 73.5(3) no
O2 Tl2 O1 1_655 1_655 48.2(3) no
O3 Tl2 O1 7_666 1_655 81.6(2) no
O3 Tl2 O1 5_656 1_655 81.6(2) no
O3 Tl2 O1 6_766 1_655 119.6(2) no
O3 Tl2 O1 4_655 1_655 119.6(2) no
O2 Tl2 O2 1_655 2_556 157.7(3) no
O3 Tl2 O2 7_666 2_556 77.8(2) no
O3 Tl2 O2 5_656 2_556 77.8(2) no
O3 Tl2 O2 6_766 2_556 80.3(2) no
O3 Tl2 O2 4_655 2_556 80.3(2) no
O1 Tl2 O2 1_655 2_556 154.1(2) no
O2 Tl2 O1 1_655 5_666 79.9(2) no
O3 Tl2 O1 7_666 5_666 45.9(2) no
O3 Tl2 O1 5_656 5_666 114.3(2) no
O3 Tl2 O1 6_766 5_666 73.3(2) no
O3 Tl2 O1 4_655 5_666 144.0(2) no
O1 Tl2 O1 1_655 5_666 67.2(2) no
O2 Tl2 O1 2_556 5_666 107.5(2) no
O2 Tl2 O1 1_655 5_656 79.9(2) no
O3 Tl2 O1 7_666 5_656 114.3(2) no
O3 Tl2 O1 5_656 5_656 45.9(2) no
O3 Tl2 O1 6_766 5_656 144.0(2) no
O3 Tl2 O1 4_655 5_656 73.3(2) no
O1 Tl2 O1 1_655 5_656 67.2(2) no
O2 Tl2 O1 2_556 5_656 107.5(2) no
O1 Tl2 O1 5_666 5_656 132.5(4) no
O2 Tl2 Tl1 1_655 6_766 126.58(7) no
O3 Tl2 Tl1 7_666 6_766 54.5(2) no
O3 Tl2 Tl1 5_656 6_766 109.67(13) no
O3 Tl2 Tl1 6_766 6_766 54.58(13) no
O3 Tl2 Tl1 4_655 6_766 109.1(2) no
O1 Tl2 Tl1 1_655 6_766 126.55(7) no
O2 Tl2 Tl1 2_556 6_766 49.281(11) no
O1 Tl2 Tl1 5_666 6_766 60.5(2) no
O1 Tl2 Tl1 5_656 6_766 153.5(2) no
O2 Tl2 Tl1 1_655 6_756 126.58(7) no
O3 Tl2 Tl1 7_666 6_756 109.67(13) no
O3 Tl2 Tl1 5_656 6_756 54.5(2) no
O3 Tl2 Tl1 6_766 6_756 109.1(2) no
O3 Tl2 Tl1 4_655 6_756 54.58(13) no
O1 Tl2 Tl1 1_655 6_756 126.55(7) no
O2 Tl2 Tl1 2_556 6_756 49.281(10) no
O1 Tl2 Tl1 5_666 6_756 153.5(2) no
O1 Tl2 Tl1 5_656 6_756 60.5(2) no
Tl1 Tl2 Tl1 6_766 6_756 98.51(2) no
O2 Tl2 Tl1 1_655 . 93.3(2) no
O3 Tl2 Tl1 7_666 . 48.9(2) no
O3 Tl2 Tl1 5_656 . 48.9(2) no
O3 Tl2 Tl1 6_766 . 142.69(15) no
O3 Tl2 Tl1 4_655 . 142.69(15) no
O1 Tl2 Tl1 1_655 . 45.1(2) no
O2 Tl2 Tl1 2_556 . 109.0(2) no
O1 Tl2 Tl1 5_666 . 69.4(2) no
O1 Tl2 Tl1 5_656 . 69.4(2) no
Tl1 Tl2 Tl1 6_766 . 103.381(11) no
Tl1 Tl2 Tl1 6_756 . 103.381(11) no
O2 S O3 . 3 108.1(4) no
O2 S O3 . . 108.1(4) no
O3 S O3 3 . 110.4(6) no
O2 S O1 . . 110.2(6) no
O3 S O1 3 . 110.0(4) no
O3 S O1 . . 110.0(4) no
S O1 O2 . . 34.7(4) no
S O1 O3 . . 34.8(3) no
O2 O1 O3 . . 58.8(4) no
S O1 O3 . 3 34.8(3) no
O2 O1 O3 . 3 58.8(4) no
O3 O1 O3 . 3 59.8(4) no
S O1 Tl1 . 1_455 179.7(7) no
O2 O1 Tl1 . 1_455 145.1(5) no
O3 O1 Tl1 . 1_455 145.3(3) no
O3 O1 Tl1 3 1_455 145.3(3) no
S O1 Tl2 . 1_455 94.7(5) no
O2 O1 Tl2 . 1_455 60.0(3) no
O3 O1 Tl2 . 1_455 110.1(4) no
O3 O1 Tl2 3 1_455 110.1(4) no
Tl1 O1 Tl2 1_455 1_455 85.1(3) no
S O1 Tl2 . 5_666 94.5(3) no
O2 O1 Tl2 . 5_666 106.8(2) no
O3 O1 Tl2 . 5_666 114.3(4) no
O3 O1 Tl2 3 5_666 59.9(2) no
Tl1 O1 Tl2 1_455 5_666 85.6(2) no
Tl2 O1 Tl2 1_455 5_666 112.8(2) no
S O1 Tl2 . 5_656 94.5(3) no
O2 O1 Tl2 . 5_656 106.8(2) no
O3 O1 Tl2 . 5_656 59.9(2) no
O3 O1 Tl2 3 5_656 114.3(4) no
Tl1 O1 Tl2 1_455 5_656 85.6(2) no
Tl2 O1 Tl2 1_455 5_656 112.8(2) no
Tl2 O1 Tl2 5_666 5_656 132.5(4) no
S O1 O1 . 5_566 98.3(4) no
O2 O1 O1 . 5_566 80.1(4) no
O3 O1 O1 . 5_566 133.0(5) no
O3 O1 O1 3 5_566 80.6(3) no
Tl1 O1 O1 1_455 5_566 81.6(4) no
Tl2 O1 O1 1_455 5_566 58.7(3) no
Tl2 O1 O1 5_666 5_566 54.09(14) no
Tl2 O1 O1 5_656 5_566 165.2(5) no
S O1 O1 . 5_556 98.3(4) no
O2 O1 O1 . 5_556 80.1(4) no
O3 O1 O1 . 5_556 80.6(3) no
O3 O1 O1 3 5_556 133.0(5) no
Tl1 O1 O1 1_455 5_556 81.6(4) no
Tl2 O1 O1 1_455 5_556 58.7(3) no
Tl2 O1 O1 5_666 5_556 165.2(5) no
Tl2 O1 O1 5_656 5_556 54.09(14) no
O1 O1 O1 5_566 5_556 116.0(7) no
S O1 Tl1 . 2_455 74.4(5) no
O2 O1 Tl1 . 2_455 109.1(4) no
O3 O1 Tl1 . 2_455 60.8(3) no
O3 O1 Tl1 3 2_455 60.8(3) no
Tl1 O1 Tl1 1_455 2_455 105.8(3) no
Tl2 O1 Tl1 1_455 2_455 169.1(4) no
Tl2 O1 Tl1 5_666 2_455 68.9(2) no
Tl2 O1 Tl1 5_656 2_455 68.9(2) no
O1 O1 Tl1 5_566 2_455 122.0(3) no
O1 O1 Tl1 5_556 2_455 122.0(3) no
S O2 O3 . 3 36.0(2) no
S O2 O3 . . 36.0(2) no
O3 O2 O3 3 . 61.1(4) no
S O2 O1 . . 35.2(4) no
O3 O2 O1 3 . 60.7(4) no
O3 O2 O1 . . 60.7(4) no
S O2 Tl2 . 1_455 106.9(5) no
O3 O2 Tl2 3 1_455 121.3(4) no
O3 O2 Tl2 . 1_455 121.3(4) no
O1 O2 Tl2 . 1_455 71.8(4) no
S O2 Tl1 . 5_666 99.5(2) no
O3 O2 Tl1 3 5_666 67.3(2) no
O3 O2 Tl1 . 5_666 127.9(3) no
O1 O2 Tl1 . 5_666 99.9(2) no
Tl2 O2 Tl1 1_455 5_666 90.9(2) no
S O2 Tl1 . 5_656 99.5(2) no
O3 O2 Tl1 3 5_656 127.9(3) no
O3 O2 Tl1 . 5_656 67.3(2) no
O1 O2 Tl1 . 5_656 99.9(2) no
Tl2 O2 Tl1 1_455 5_656 90.9(2) no
Tl1 O2 Tl1 5_666 5_656 159.6(4) no
S O2 Tl2 . 2_456 166.7(5) no
O3 O2 Tl2 3 2_456 136.0(3) no
O3 O2 Tl2 . 2_456 136.0(3) no
O1 O2 Tl2 . 2_456 158.1(4) no
Tl2 O2 Tl2 1_455 2_456 86.3(2) no
Tl1 O2 Tl2 5_666 2_456 79.9(2) no
Tl1 O2 Tl2 5_656 2_456 79.9(2) no
S O2 Tl1 . . 82.8(3) no
O3 O2 Tl1 3 . 66.7(3) no
O3 O2 Tl1 . . 66.7(3) no
O1 O2 Tl1 . . 118.0(4) no
Tl2 O2 Tl1 1_455 . 170.3(4) no
Tl1 O2 Tl1 5_666 . 87.4(2) no
Tl1 O2 Tl1 5_656 . 87.4(2) no
Tl2 O2 Tl1 2_456 . 84.0(2) no
S O3 O2 . . 35.9(3) no
S O3 O3 . 3 34.8(3) no
O2 O3 O3 . 3 59.5(2) no
S O3 O1 . . 35.2(2) no
O2 O3 O1 . . 60.5(4) no
O3 O3 O1 3 . 60.1(2) no
S O3 Tl2 . 5_656 109.2(3) no
O2 O3 Tl2 . 5_656 119.2(3) no
O3 O3 Tl2 3 5_656 127.25(13) no
O1 O3 Tl2 . 5_656 74.3(2) no
S O3 Tl2 . 6_755 160.9(4) no
O2 O3 Tl2 . 6_755 142.8(4) no
O3 O3 Tl2 3 6_755 126.77(14) no
O1 O3 Tl2 . 6_755 156.6(4) no
Tl2 O3 Tl2 5_656 6_755 87.0(2) no
S O3 Tl1 . 5_656 98.7(4) no
O2 O3 Tl1 . 5_656 66.6(2) no
O3 O3 Tl1 3 5_656 125.56(13) no
O1 O3 Tl1 . 5_656 99.4(4) no
Tl2 O3 Tl1 5_656 5_656 84.7(2) no
Tl2 O3 Tl1 6_755 5_656 92.6(2) no
S O3 Tl1 . 2_455 89.4(4) no
O2 O3 Tl1 . 2_455 124.5(3) no
O3 O3 Tl1 3 2_455 68.25(11) no
O1 O3 Tl1 . 2_455 78.7(3) no
Tl2 O3 Tl1 5_656 2_455 78.7(2) no
Tl2 O3 Tl1 6_755 2_455 83.9(2) no
Tl1 O3 Tl1 5_656 2_455 163.2(2) no
S O3 Tl1 . . 86.7(3) no
O2 O3 Tl1 . . 71.5(3) no
O3 O3 Tl1 3 . 68.32(11) no
O1 O3 Tl1 . . 121.8(3) no
Tl2 O3 Tl1 5_656 . 163.6(2) no
Tl2 O3 Tl1 6_755 . 78.07(15) no
Tl1 O3 Tl1 5_656 . 89.1(2) no
Tl1 O3 Tl1 2_455 . 106.1(2) no

loop_
_geom_bond_atom_site_label_1
_geom_bond_atom_site_label_2
_geom_bond_site_symmetry_2
_geom_bond_distance
_geom_bond_publ_flag
Tl1 O1 1_655 2.843(11) yes
Tl1 O2 5_666 3.013(2) yes
Tl1 O2 5_656 3.013(2) yes
Tl1 O3 7_666 3.029(9) yes
Tl1 O3 5_656 3.029(9) yes
Tl1 O3 2 3.250(9) yes
Tl1 O3 8_656 3.250(9) yes
Tl1 O3 3 3.260(7) yes
Tl1 O3 . 3.260(7) yes
Tl1 O2 . 3.366(8) yes
Tl1 O1 2 3.651(12) yes
Tl1 Tl2 6_765 3.9141(6) no
Tl2 O2 1_655 2.801(8) yes
Tl2 O3 7_666 2.910(7) yes
Tl2 O3 5_656 2.910(7) yes
Tl2 O3 6_766 2.942(6) yes
Tl2 O3 4_655 2.942(6) yes
Tl2 O1 1_655 3.071(12) yes
Tl2 O2 2_556 3.082(10) yes
Tl2 O1 5_666 3.239(5) yes
Tl2 O1 5_656 3.239(5) yes
Tl2 Tl1 6_766 3.9141(6) no
Tl2 Tl1 6_756 3.9141(6) no
S O2 . 1.461(10) yes
S O3 3 1.467(6) yes
S O3 . 1.467(6) yes
S O1 . 1.480(11) yes
O1 O2 . 2.411(15) no
O1 O3 . 2.415(11) no
O1 O3 3 2.415(11) no
O1 Tl1 1_455 2.843(11) no
O1 Tl2 1_455 3.071(12) no
O1 Tl2 5_666 3.239(5) no
O1 Tl2 5_656 3.239(5) no
O1 O1 5_566 3.496(13) no
O1 O1 5_556 3.496(13) no
O1 Tl1 2_455 3.651(12) no
O2 O3 3 2.369(11) no
O2 O3 . 2.369(11) no
O2 Tl2 1_455 2.801(8) no
O2 Tl1 5_666 3.013(2) no
O2 Tl1 5_656 3.013(2) no
O2 Tl2 2_456 3.082(10) no
O3 O3 3 2.408(13) no
O3 Tl2 5_656 2.910(7) no
O3 Tl2 6_755 2.942(6) no
O3 Tl1 5_656 3.029(9) no
O3 Tl1 2_455 3.250(9) no
